data_8102793
loop_
_publ_author_name
'Rong Wang'
'Kai-Jun Mu'
'Shuang-Feng Deng'
'Qiong-Hua Jin'
'Cun-Lin Zhang'

_publ_section_title
;
 Crystal structure of
 bis(O,O'-tetraisopropylmethylenediphosphonate)cerium(III) trinitrate,
 Ce(NO3)3[CH2P2O2(C3H7O)4]2
;
_journal_issue 3
_journal_name_full 'Zeitschrift f\"ur Kristallographie - New Crystal Structures'
_journal_page_first 613
_journal_volume 225
_journal_year 2010
_chemical_formula_sum 'C26 H58 Ce N3 O21 P4'
_chemical_formula_weight 1012.75
_space_group_IT_number 9
_symmetry_cell_setting monoclinic
_symmetry_space_group_name_Hall 'C -2yc'
_symmetry_space_group_name_H-M 'C 1 c 1'
_atom_sites_solution_hydrogens geom
_atom_sites_solution_primary direct
_atom_sites_solution_secondary difmap
_audit_creation_method SHELXL-97
_cell_angle_alpha 90.00
_cell_angle_beta 104.327(5)
_cell_angle_gamma 90.00
_cell_formula_units_Z 4
_cell_length_a 18.347(6)
_cell_length_b 11.910(4)
_cell_length_c 23.415(7)
_cell_measurement_reflns_used 6615
_cell_measurement_temperature 273(2)
_cell_measurement_theta_max 27.90
_cell_measurement_theta_min 2.36
_cell_volume 4957(3)
_computing_cell_refinement 'Bruker SMART'
_computing_data_collection 'Bruker SMART'
_computing_data_reduction 'Bruker SAINT'
_computing_molecular_graphics 'Bruker SHELXTL'
_computing_publication_material 'Bruker SHELXTL'
_computing_structure_refinement 'SHELXL-97 (Sheldrick, 1997)'
_computing_structure_solution 'SHELXS-97 (Sheldrick, 1990)'
_diffrn_ambient_temperature 273(2)
_diffrn_measured_fraction_theta_full 0.999
_diffrn_measured_fraction_theta_max 0.999
_diffrn_measurement_device_type 'CCD area detector'
_diffrn_measurement_method 'phi and omega scans'
_diffrn_radiation_monochromator graphite
_diffrn_radiation_source 'fine-focus sealed tube'
_diffrn_radiation_type MoK\a
_diffrn_radiation_wavelength 0.71073
_diffrn_reflns_av_R_equivalents 0.0190
_diffrn_reflns_av_sigmaI/netI 0.0264
_diffrn_reflns_limit_h_max 21
_diffrn_reflns_limit_h_min -21
_diffrn_reflns_limit_k_max 14
_diffrn_reflns_limit_k_min -12
_diffrn_reflns_limit_l_max 17
_diffrn_reflns_limit_l_min -27
_diffrn_reflns_number 12725
_diffrn_reflns_theta_full 25.05
_diffrn_reflns_theta_max 25.05
_diffrn_reflns_theta_min 1.80
_exptl_absorpt_coefficient_mu 1.115
_exptl_absorpt_correction_T_max 0.8967
_exptl_absorpt_correction_T_min 0.8595
_exptl_absorpt_correction_type none
_exptl_crystal_colour white
_exptl_crystal_density_diffrn 1.357
_exptl_crystal_density_meas 0
_exptl_crystal_density_method 'not measured'
_exptl_crystal_description prism
_exptl_crystal_F_000 2084
_exptl_crystal_size_max 0.14
_exptl_crystal_size_mid 0.12
_exptl_crystal_size_min 0.10
_refine_diff_density_max 0.591
_refine_diff_density_min -0.661
_refine_diff_density_rms 0.096
_refine_ls_abs_structure_details 'Flack H D (1983), Acta Cryst. A39, 876-881'
_refine_ls_abs_structure_Flack 0.00
_refine_ls_extinction_method none
_refine_ls_goodness_of_fit_ref 3.577
_refine_ls_hydrogen_treatment mixed
_refine_ls_matrix_type full
_refine_ls_number_parameters 496
_refine_ls_number_reflns 6299
_refine_ls_number_restraints 980
_refine_ls_restrained_S_all 4.198
_refine_ls_R_factor_all 0.0520
_refine_ls_R_factor_gt 0.0447
_refine_ls_shift/su_max 1.049
_refine_ls_shift/su_mean 0.131
_refine_ls_structure_factor_coef Fsqd
_refine_ls_weighting_details 'calc w=1/[\s^2^(Fo^2^)+(0.0000P)^2^+0.0000P] where P=(Fo^2^+2Fc^2^)/3'
_refine_ls_weighting_scheme calc
_refine_ls_wR_factor_gt 0.0974
_refine_ls_wR_factor_ref 0.0992
_reflns_number_gt 5614
_reflns_number_total 6299
_reflns_threshold_expression >2sigma(I)
_cod_data_source_file 1267-3100.cff
_cod_data_source_block 123
_cod_depositor_comments
;
The following automatic conversions were performed:
'_symmetry_cell_setting' value 'Monoclinic' changed to 'monoclinic'
according to '/home/saulius/struct/CIF-dictionaries/cif_core.dic'
dictionary named 'cif_core.dic' version 2.4.1 from 2010-06-29.

Automatic conversion script
Id: cif_fix_enum 1555 2011-01-17 13:19:09Z saulius 
;
_cod_original_sg_symbol_H-M Cc
_cod_database_code 8102793

loop_
_symmetry_equiv_pos_as_xyz
'x, y, z'
'x, -y, z+1/2'
'x+1/2, y+1/2, z'
'x+1/2, -y+1/2, z+1/2'

loop_
_atom_site_label
_atom_site_type_symbol
_atom_site_fract_x
_atom_site_fract_y
_atom_site_fract_z
_atom_site_U_iso_or_equiv
_atom_site_adp_type
_atom_site_occupancy
_atom_site_symmetry_multiplicity
_atom_site_calc_flag
_atom_site_refinement_flags
_atom_site_disorder_assembly
_atom_site_disorder_group
Ce1 Ce 0.90033(11) -0.04113(4) 0.07000(8) 0.04875(16) Uani 1 1 d . . .
P1 P 0.8366(4) 0.1522(5) 0.1740(3) 0.081(2) Uani 1 1 d . . .
P2 P 0.8704(3) -0.0807(6) 0.2214(2) 0.0588(16) Uani 1 1 d . . .
P3 P 0.9644(3) 0.1539(5) -0.0338(2) 0.080(2) Uani 1 1 d . . .
P4 P 0.9318(3) -0.0782(6) -0.0823(2) 0.0584(17) Uani 1 1 d . . .
O1 O 0.7477(6) 0.1160(8) 0.1731(4) 0.091(2) Uani 1 1 d U . .
O2 O 0.8500(7) 0.1208(11) 0.1165(5) 0.0761(18) Uani 1 1 d U . .
O3 O 0.8357(6) 0.2737(9) 0.1897(4) 0.102(2) Uani 1 1 d U . .
O4 O 0.7948(6) -0.1038(13) 0.2414(5) 0.074(2) Uani 1 1 d U . .
O5 O 0.9301(7) -0.1507(10) 0.2711(5) 0.076(2) Uani 1 1 d U . .
O6 O 0.8688(7) -0.1151(11) 0.1615(5) 0.0651(17) Uani 1 1 d U . .
O7 O 0.9176(5) 0.2685(8) -0.0617(4) 0.091(2) Uani 1 1 d U . .
O8 O 1.0407(6) 0.1640(9) -0.0409(4) 0.100(2) Uani 1 1 d U . .
O9 O 0.9482(7) 0.1240(12) 0.0234(5) 0.0756(18) Uani 1 1 d U . .
O10 O 0.8707(8) -0.1350(11) -0.1300(5) 0.081(3) Uani 1 1 d U . .
O11 O 1.0055(7) -0.0980(15) -0.1000(6) 0.090(3) Uani 1 1 d U . .
O12 O 0.9318(7) -0.1136(11) -0.0212(5) 0.0699(18) Uani 1 1 d U . .
O13 O 1.0026(9) 0.0277(11) 0.1602(7) 0.081(2) Uani 1 1 d U . .
O14 O 1.0515(8) -0.0485(11) 0.0998(6) 0.083(2) Uani 1 1 d U . .
O15 O 1.1269(9) 0.0121(14) 0.1692(8) 0.120(4) Uani 1 1 d U . .
O16 O 0.9547(6) -0.2454(11) 0.0935(5) 0.073(2) Uani 1 1 d U . .
O17 O 0.8385(7) -0.2338(12) 0.0446(6) 0.085(2) Uani 1 1 d U . .
O18 O 0.8876(11) -0.3954(9) 0.0584(7) 0.156(4) Uani 1 1 d U . .
O19 O 0.7512(9) -0.0472(11) 0.0494(6) 0.092(2) Uani 1 1 d U . .
O20 O 0.7953(10) 0.0370(11) -0.0188(8) 0.089(2) Uani 1 1 d U . .
O21 O 0.6766(9) 0.0356(13) -0.0376(8) 0.120(4) Uani 1 1 d U . .
N1 N 1.0616(11) 0.0074(17) 0.1454(8) 0.077(3) Uani 1 1 d U . .
N2 N 0.8959(13) -0.2933(8) 0.0731(9) 0.083(2) Uani 1 1 d U . .
N3 N 0.7397(12) -0.0030(19) -0.0012(9) 0.089(3) Uani 1 1 d U . .
C1 C 0.6862(9) 0.1565(15) 0.1264(7) 0.109(3) Uani 1 1 d DU . .
H1 H 0.7005 0.1980 0.0947 0.131 Uiso 1 1 calc R . .
C2 C 0.6505(10) 0.2310(15) 0.1710(7) 0.163(5) Uani 1 1 d DU . .
H2A H 0.5994 0.2080 0.1678 0.245 Uiso 1 1 calc R . .
H2B H 0.6514 0.3090 0.1609 0.245 Uiso 1 1 calc R . .
H2C H 0.6794 0.2200 0.2108 0.245 Uiso 1 1 calc R . .
C3 C 0.6230(9) 0.0674(14) 0.1065(8) 0.160(5) Uani 1 1 d DU . .
H3A H 0.6330 0.0233 0.0750 0.240 Uiso 1 1 calc R . .
H3B H 0.5754 0.1046 0.0931 0.240 Uiso 1 1 calc R . .
H3C H 0.6215 0.0193 0.1391 0.240 Uiso 1 1 calc R . .
C4 C 0.8866(10) 0.3679(16) 0.1690(8) 0.113(4) Uani 1 1 d DU . .
H4 H 0.8662 0.3764 0.1264 0.135 Uiso 1 1 calc R . .
C5 C 0.8581(11) 0.4671(16) 0.1970(8) 0.156(6) Uani 1 1 d DU . .
H5A H 0.8819 0.4686 0.2385 0.234 Uiso 1 1 calc R . .
H5B H 0.8046 0.4609 0.1914 0.234 Uiso 1 1 calc R . .
H5C H 0.8696 0.5352 0.1791 0.234 Uiso 1 1 calc R . .
C6 C 0.9654(10) 0.3459(16) 0.1773(9) 0.165(6) Uani 1 1 d DU . .
H6A H 0.9826 0.3789 0.1456 0.248 Uiso 1 1 calc R . .
H6B H 0.9737 0.2663 0.1778 0.248 Uiso 1 1 calc R . .
H6C H 0.9927 0.3778 0.2140 0.248 Uiso 1 1 calc R . .
C7 C 0.8892(10) 0.0667(17) 0.2309(8) 0.067(2) Uani 1 1 d U . .
H7 H 0.9240 0.0958 0.2634 0.081 Uiso 1 1 calc R . .
C8 C 0.7569(8) -0.2081(15) 0.2350(6) 0.091(3) Uani 1 1 d DU . .
H8 H 0.7570 -0.2509 0.1993 0.110 Uiso 1 1 calc R . .
C9 C 0.6777(7) -0.1737(14) 0.2436(8) 0.152(5) Uani 1 1 d DU . .
H9A H 0.6821 -0.1551 0.2842 0.228 Uiso 1 1 calc R . .
H9B H 0.6433 -0.2353 0.2325 0.228 Uiso 1 1 calc R . .
H9C H 0.6592 -0.1098 0.2193 0.228 Uiso 1 1 calc R . .
C10 C 0.7733(9) -0.2774(13) 0.2949(6) 0.139(5) Uani 1 1 d DU . .
H10A H 0.8267 -0.2841 0.3106 0.208 Uiso 1 1 calc R . .
H10B H 0.7516 -0.3509 0.2875 0.208 Uiso 1 1 calc R . .
H10C H 0.7517 -0.2392 0.3228 0.208 Uiso 1 1 calc R . .
C11 C 1.0043(8) -0.1803(12) 0.2589(7) 0.080(3) Uani 1 1 d DU . .
H11 H 1.0005 -0.1734 0.2166 0.096 Uiso 1 1 calc R . .
C12 C 1.0061(10) -0.3069(13) 0.2759(7) 0.126(5) Uani 1 1 d DU . .
H12A H 1.0472 -0.3431 0.2646 0.189 Uiso 1 1 calc R . .
H12B H 0.9596 -0.3417 0.2557 0.189 Uiso 1 1 calc R . .
H12C H 1.0125 -0.3139 0.3177 0.189 Uiso 1 1 calc R . .
C13 C 1.0723(10) -0.1160(16) 0.2927(9) 0.121(5) Uani 1 1 d DU . .
H13A H 1.0822 -0.1349 0.3337 0.181 Uiso 1 1 calc R . .
H13B H 1.0628 -0.0369 0.2878 0.181 Uiso 1 1 calc R . .
H13C H 1.1151 -0.1354 0.2780 0.181 Uiso 1 1 calc R . .
C14 C 0.9343(9) 0.3641(14) -0.0132(7) 0.104(3) Uani 1 1 d DU . .
H14 H 0.9532 0.3337 0.0266 0.125 Uiso 1 1 calc R . .
C15 C 0.8480(8) 0.3973(14) -0.0264(9) 0.148(5) Uani 1 1 d DU . .
H15A H 0.8421 0.4603 -0.0024 0.222 Uiso 1 1 calc R . .
H15B H 0.8196 0.3348 -0.0176 0.222 Uiso 1 1 calc R . .
H15C H 0.8302 0.4169 -0.0673 0.222 Uiso 1 1 calc R . .
C16 C 0.9792(9) 0.4653(14) -0.0244(8) 0.145(5) Uani 1 1 d DU . .
H16A H 1.0306 0.4576 -0.0023 0.218 Uiso 1 1 calc R . .
H16B H 0.9582 0.5323 -0.0122 0.218 Uiso 1 1 calc R . .
H16C H 0.9773 0.4701 -0.0656 0.218 Uiso 1 1 calc R . .
C17 C 1.1164(10) 0.1731(16) -0.0038(6) 0.107(3) Uani 1 1 d DU . .
H17 H 1.1095 0.1031 0.0162 0.129 Uiso 1 1 calc R . .
C18 C 1.1254(8) 0.2356(14) 0.0520(6) 0.128(4) Uani 1 1 d DU . .
H18A H 1.1659 0.2034 0.0815 0.192 Uiso 1 1 calc R . .
H18B H 1.0797 0.2311 0.0648 0.192 Uiso 1 1 calc R . .
H18C H 1.1366 0.3128 0.0459 0.192 Uiso 1 1 calc R . .
C19 C 1.1749(8) 0.1245(15) -0.0233(7) 0.131(4) Uani 1 1 d DU . .
H19A H 1.1597 0.0518 -0.0397 0.196 Uiso 1 1 calc R . .
H19B H 1.2183 0.1168 0.0092 0.196 Uiso 1 1 calc R . .
H19C H 1.1872 0.1714 -0.0530 0.196 Uiso 1 1 calc R . .
C20 C 0.9209(10) 0.0646(18) -0.0966(8) 0.074(3) Uani 1 1 d U . .
H20 H 0.8952 0.0933 -0.1330 0.089 Uiso 1 1 calc R . .
C21 C 0.8051(9) -0.2071(14) -0.1227(7) 0.091(3) Uani 1 1 d DU . .
H21 H 0.8054 -0.2233 -0.0816 0.109 Uiso 1 1 calc R . .
C22 C 0.7434(9) -0.1289(16) -0.1531(10) 0.123(5) Uani 1 1 d DU . .
H22A H 0.7529 -0.0552 -0.1362 0.184 Uiso 1 1 calc R . .
H22B H 0.6960 -0.1559 -0.1481 0.184 Uiso 1 1 calc R . .
H22C H 0.7418 -0.1257 -0.1943 0.184 Uiso 1 1 calc R . .
C23 C 0.8028(12) -0.3131(15) -0.1615(8) 0.157(6) Uani 1 1 d DU . .
H23A H 0.8467 -0.3147 -0.1769 0.236 Uiso 1 1 calc R . .
H23B H 0.7585 -0.3112 -0.1935 0.236 Uiso 1 1 calc R . .
H23C H 0.8019 -0.3790 -0.1381 0.236 Uiso 1 1 calc R . .
C24 C 1.0548(9) -0.1989(16) -0.0785(7) 0.102(3) Uani 1 1 d DU . .
H24 H 1.0305 -0.2192 -0.0471 0.122 Uiso 1 1 calc R . .
C25 C 1.1255(10) -0.1800(16) -0.0414(8) 0.170(5) Uani 1 1 d DU . .
H25A H 1.1311 -0.2241 -0.0063 0.256 Uiso 1 1 calc R . .
H25B H 1.1307 -0.1019 -0.0312 0.256 Uiso 1 1 calc R . .
H25C H 1.1635 -0.2010 -0.0612 0.256 Uiso 1 1 calc R . .
C26 C 1.0275(10) -0.2892(16) -0.1142(8) 0.176(5) Uani 1 1 d DU . .
H26A H 0.9735 -0.2875 -0.1244 0.264 Uiso 1 1 calc R . .
H26B H 1.0447 -0.3576 -0.0936 0.264 Uiso 1 1 calc R . .
H26C H 1.0453 -0.2853 -0.1494 0.264 Uiso 1 1 calc R . .

loop_
_atom_site_aniso_label
_atom_site_aniso_U_11
_atom_site_aniso_U_22
_atom_site_aniso_U_33
_atom_site_aniso_U_23
_atom_site_aniso_U_13
_atom_site_aniso_U_12
Ce1 0.0507(3) 0.0647(3) 0.0329(2) -0.0007(7) 0.01403(17) 0.0002(7)
P1 0.129(5) 0.056(4) 0.070(5) -0.005(3) 0.046(4) 0.007(4)
P2 0.060(4) 0.081(4) 0.037(4) -0.006(3) 0.015(3) 0.012(4)
P3 0.103(5) 0.095(5) 0.051(4) -0.001(3) 0.033(3) -0.045(4)
P4 0.067(5) 0.081(4) 0.033(4) -0.004(3) 0.023(3) -0.002(4)
O1 0.086(4) 0.111(4) 0.082(4) -0.001(4) 0.032(3) 0.022(4)
O2 0.089(3) 0.089(3) 0.057(3) -0.006(3) 0.031(3) 0.011(4)
O3 0.127(5) 0.102(5) 0.087(4) -0.007(4) 0.045(4) 0.016(4)
O4 0.082(4) 0.090(5) 0.067(4) -0.005(4) 0.050(4) -0.008(4)
O5 0.096(4) 0.092(5) 0.049(4) -0.001(4) 0.034(4) 0.021(4)
O6 0.080(3) 0.079(3) 0.044(3) -0.007(3) 0.031(3) 0.004(3)
O7 0.118(5) 0.087(5) 0.070(4) -0.001(4) 0.026(4) -0.018(4)
O8 0.100(4) 0.129(5) 0.073(4) 0.001(4) 0.027(4) -0.052(4)
O9 0.086(3) 0.091(3) 0.054(3) -0.007(3) 0.025(3) -0.020(3)
O10 0.098(5) 0.099(5) 0.044(4) -0.008(4) 0.014(4) -0.035(4)
O11 0.096(5) 0.116(5) 0.068(4) 0.004(4) 0.036(4) 0.001(5)
O12 0.085(3) 0.086(4) 0.044(3) -0.004(3) 0.025(3) -0.002(4)
O13 0.073(4) 0.113(4) 0.061(4) -0.014(4) 0.023(3) -0.007(4)
O14 0.059(4) 0.114(5) 0.075(5) -0.016(4) 0.016(4) 0.001(4)
O15 0.071(7) 0.163(8) 0.115(8) -0.031(7) 0.004(6) -0.030(7)
O16 0.073(4) 0.088(4) 0.059(3) -0.001(4) 0.020(3) 0.016(4)
O17 0.088(4) 0.093(4) 0.074(4) -0.012(4) 0.018(3) -0.013(4)
O18 0.200(10) 0.088(6) 0.157(10) -0.021(7) 0.001(8) 0.012(8)
O19 0.082(4) 0.114(4) 0.080(4) 0.000(4) 0.020(4) 0.002(4)
O20 0.082(4) 0.117(4) 0.066(4) 0.001(4) 0.018(4) -0.004(4)
O21 0.068(7) 0.165(9) 0.115(8) 0.037(6) -0.002(6) 0.028(6)
N1 0.062(5) 0.103(5) 0.065(5) -0.004(5) 0.013(4) -0.012(5)
N2 0.110(5) 0.072(4) 0.073(4) -0.007(5) 0.036(4) -0.004(6)
N3 0.074(5) 0.115(6) 0.077(5) -0.005(5) 0.015(5) 0.003(5)
C1 0.110(6) 0.125(6) 0.092(6) -0.008(5) 0.025(5) 0.013(5)
C2 0.147(10) 0.169(10) 0.150(10) -0.025(9) -0.007(9) 0.066(9)
C3 0.136(8) 0.175(9) 0.150(9) -0.012(8) -0.001(8) 0.017(8)
C4 0.133(7) 0.107(7) 0.098(7) -0.008(6) 0.028(7) -0.002(7)
C5 0.183(12) 0.121(11) 0.143(11) -0.016(10) 0.001(10) 0.008(10)
C6 0.175(11) 0.144(11) 0.164(10) 0.017(10) 0.018(10) 0.000(10)
C7 0.079(4) 0.087(4) 0.044(4) -0.014(4) 0.031(4) 0.007(4)
C8 0.100(6) 0.102(6) 0.078(6) 0.007(6) 0.032(5) -0.007(6)
C9 0.119(9) 0.175(11) 0.186(11) -0.006(10) 0.084(9) -0.047(9)
C10 0.183(10) 0.155(10) 0.095(8) 0.012(8) 0.067(8) -0.065(8)
C11 0.088(5) 0.097(6) 0.056(5) -0.007(5) 0.018(5) 0.015(5)
C12 0.136(10) 0.123(11) 0.121(10) 0.009(9) 0.039(9) 0.034(9)
C13 0.110(8) 0.139(9) 0.104(8) -0.003(8) 0.008(7) 0.008(8)
C14 0.122(6) 0.105(6) 0.089(6) 0.002(5) 0.032(5) -0.022(6)
C15 0.146(10) 0.113(10) 0.164(10) -0.038(9) -0.004(9) -0.044(9)
C16 0.150(11) 0.109(10) 0.168(11) -0.021(9) 0.023(10) -0.028(9)
C17 0.119(6) 0.130(6) 0.069(6) -0.001(6) 0.015(5) -0.029(6)
C18 0.118(8) 0.150(9) 0.108(7) -0.033(7) 0.012(7) -0.054(7)
C19 0.095(8) 0.168(10) 0.128(9) -0.028(9) 0.024(7) -0.038(8)
C20 0.083(5) 0.097(5) 0.044(4) 0.006(4) 0.015(4) -0.016(4)
C21 0.100(6) 0.106(6) 0.068(6) -0.010(5) 0.025(5) -0.025(6)
C22 0.093(9) 0.160(10) 0.112(9) -0.006(9) 0.018(8) -0.035(8)
C23 0.165(11) 0.149(11) 0.147(11) -0.025(10) 0.018(10) -0.068(10)
C24 0.104(6) 0.120(7) 0.082(6) -0.015(6) 0.023(5) 0.014(6)
C25 0.154(9) 0.161(10) 0.168(9) -0.023(9) -0.014(9) 0.019(9)
C26 0.174(10) 0.167(10) 0.157(10) -0.006(9) -0.015(9) 0.017(9)

loop_
_atom_type_symbol
_atom_type_description
_atom_type_scat_dispersion_real
_atom_type_scat_dispersion_imag
_atom_type_scat_source
C C 0.0033 0.0016 'International Tables Vol C Tables 4.2.6.8 and 6.1.1.4'
H H 0.0000 0.0000 'International Tables Vol C Tables 4.2.6.8 and 6.1.1.4'
O O 0.0106 0.0060 'International Tables Vol C Tables 4.2.6.8 and 6.1.1.4'
P P 0.1023 0.0942 'International Tables Vol C Tables 4.2.6.8 and 6.1.1.4'
Ce Ce -0.2486 2.6331 'International Tables Vol C Tables 4.2.6.8 and 6.1.1.4'
N N 0.0061 0.0033 'International Tables Vol C Tables 4.2.6.8 and 6.1.1.4'

loop_
_geom_angle_atom_site_label_1
_geom_angle_atom_site_label_2
_geom_angle_atom_site_label_3
_geom_angle
_geom_angle_site_symmetry_1
_geom_angle_site_symmetry_3
_geom_angle_publ_flag
O6 Ce1 O2 73.2(4) . . ?
O6 Ce1 O12 139.27(17) . . ?
O2 Ce1 O12 145.8(4) . . ?
O6 Ce1 O9 145.5(4) . . ?
O2 Ce1 O9 77.99(17) . . ?
O12 Ce1 O9 73.7(4) . . ?
O6 Ce1 O17 72.7(4) . . ?
O2 Ce1 O17 127.0(4) . . ?
O12 Ce1 O17 71.0(4) . . ?
O9 Ce1 O17 141.5(4) . . ?
O6 Ce1 O20 121.3(5) . . ?
O2 Ce1 O20 78.2(4) . . ?
O12 Ce1 O20 74.1(5) . . ?
O9 Ce1 O20 69.3(4) . . ?
O17 Ce1 O20 86.4(4) . . ?
O6 Ce1 O16 69.7(4) . . ?
O2 Ce1 O16 141.5(4) . . ?
O12 Ce1 O16 72.8(4) . . ?
O9 Ce1 O16 131.2(4) . . ?
O17 Ce1 O16 49.1(2) . . ?
O20 Ce1 O16 131.1(4) . . ?
O6 Ce1 O13 71.8(5) . . ?
O2 Ce1 O13 70.8(4) . . ?
O12 Ce1 O13 122.2(4) . . ?
O9 Ce1 O13 81.1(4) . . ?
O17 Ce1 O13 131.5(4) . . ?
O20 Ce1 O13 140.8(2) . . ?
O16 Ce1 O13 87.8(4) . . ?
O6 Ce1 O14 102.0(4) . . ?
O2 Ce1 O14 112.4(4) . . ?
O12 Ce1 O14 76.6(4) . . ?
O9 Ce1 O14 71.9(4) . . ?
O17 Ce1 O14 113.5(4) . . ?
O20 Ce1 O14 136.3(5) . . ?
O16 Ce1 O14 66.6(4) . . ?
O13 Ce1 O14 46.0(4) . . ?
O6 Ce1 O19 72.6(4) . . ?
O2 Ce1 O19 68.0(4) . . ?
O12 Ce1 O19 106.3(4) . . ?
O9 Ce1 O19 113.4(4) . . ?
O17 Ce1 O19 63.7(4) . . ?
O20 Ce1 O19 49.2(5) . . ?
O16 Ce1 O19 109.4(4) . . ?
O13 Ce1 O19 131.5(5) . . ?
O14 Ce1 O19 174.4(5) . . ?
O3 P1 O2 119.0(8) . . ?
O3 P1 O1 100.4(7) . . ?
O2 P1 O1 107.7(7) . . ?
O3 P1 C7 114.2(8) . . ?
O2 P1 C7 111.1(8) . . ?
O1 P1 C7 102.0(7) . . ?
O6 P2 O4 115.0(8) . . ?
O6 P2 O5 113.4(8) . . ?
O4 P2 O5 100.5(7) . . ?
O6 P2 C7 110.7(8) . . ?
O4 P2 C7 106.8(8) . . ?
O5 P2 C7 109.9(8) . . ?
O9 P3 O8 122.3(7) . . ?
O9 P3 O7 110.6(8) . . ?
O8 P3 O7 107.8(6) . . ?
O9 P3 C20 116.2(8) . . ?
O8 P3 C20 101.4(8) . . ?
O7 P3 C20 94.7(8) . . ?
O12 P4 O11 115.2(8) . . ?
O12 P4 O10 113.6(8) . . ?
O11 P4 O10 105.8(8) . . ?
O12 P4 C20 115.8(8) . . ?
O11 P4 C20 99.7(9) . . ?
O10 P4 C20 105.3(9) . . ?
C1 O1 P1 119.7(10) . . ?
P1 O2 Ce1 139.1(8) . . ?
P1 O3 C4 123.9(9) . . ?
C8 O4 P2 124.2(11) . . ?
C11 O5 P2 117.9(10) . . ?
P2 O6 Ce1 140.3(8) . . ?
C14 O7 P3 108.7(8) . . ?
C17 O8 P3 138.2(10) . . ?
P3 O9 Ce1 138.5(8) . . ?
C21 O10 P4 128.6(11) . . ?
C24 O11 P4 122.0(13) . . ?
P4 O12 Ce1 140.9(8) . . ?
N1 O13 Ce1 102.5(14) . . ?
N1 O14 Ce1 97.6(13) . . ?
N2 O16 Ce1 95.7(9) . . ?
N2 O17 Ce1 96.5(8) . . ?
N3 O19 Ce1 94.8(14) . . ?
N3 O20 Ce1 95.7(14) . . ?
O15 N1 O13 135(2) . . ?
O15 N1 O14 110(2) . . ?
O13 N1 O14 113.1(19) . . ?
O18 N2 O17 110.8(19) . . ?
O18 N2 O16 127(2) . . ?
O17 N2 O16 118.2(9) . . ?
O19 N3 O20 120(2) . . ?
O19 N3 O21 131(2) . . ?
O20 N3 O21 107(2) . . ?
O1 C1 C2 93.4(11) . . ?
O1 C1 C3 112.5(14) . . ?
C2 C1 C3 100.1(12) . . ?
O1 C1 H1 116.2 . . ?
C2 C1 H1 115.8 . . ?
C3 C1 H1 115.7 . . ?
C1 C2 H2A 109.6 . . ?
C1 C2 H2B 109.6 . . ?
H2A C2 H2B 109.5 . . ?
C1 C2 H2C 109.2 . . ?
H2A C2 H2C 109.5 . . ?
H2B C2 H2C 109.5 . . ?
C1 C3 H3A 109.5 . . ?
C1 C3 H3B 109.7 . . ?
H3A C3 H3B 109.5 . . ?
C1 C3 H3C 109.2 . . ?
H3A C3 H3C 109.5 . . ?
H3B C3 H3C 109.5 . . ?
C6 C4 C5 122.1(16) . . ?
C6 C4 O3 118.2(16) . . ?
C5 C4 O3 97.2(14) . . ?
C6 C4 H4 106.3 . . ?
C5 C4 H4 105.7 . . ?
O3 C4 H4 105.8 . . ?
C4 C5 H5A 109.4 . . ?
C4 C5 H5B 109.6 . . ?
H5A C5 H5B 109.5 . . ?
C4 C5 H5C 109.4 . . ?
H5A C5 H5C 109.5 . . ?
H5B C5 H5C 109.5 . . ?
C4 C6 H6A 109.1 . . ?
C4 C6 H6B 109.3 . . ?
H6A C6 H6B 109.5 . . ?
C4 C6 H6C 110.0 . . ?
H6A C6 H6C 109.5 . . ?
H6B C6 H6C 109.5 . . ?
P1 C7 P2 114.7(11) . . ?
P1 C7 H7 122.6 . . ?
P2 C7 H7 122.6 . . ?
O4 C8 C9 101.8(13) . . ?
O4 C8 C10 112.4(12) . . ?
C9 C8 C10 90.2(10) . . ?
O4 C8 H8 116.2 . . ?
C9 C8 H8 116.3 . . ?
C10 C8 H8 116.2 . . ?
C8 C9 H9A 109.6 . . ?
C8 C9 H9B 109.6 . . ?
H9A C9 H9B 109.5 . . ?
C8 C9 H9C 109.2 . . ?
H9A C9 H9C 109.5 . . ?
H9B C9 H9C 109.5 . . ?
C8 C10 H10A 109.3 . . ?
C8 C10 H10B 109.6 . . ?
H10A C10 H10B 109.5 . . ?
C8 C10 H10C 109.5 . . ?
H10A C10 H10C 109.5 . . ?
H10B C10 H10C 109.5 . . ?
C13 C11 C12 113.3(12) . . ?
C13 C11 O5 116.9(14) . . ?
C12 C11 O5 98.1(13) . . ?
C13 C11 H11 109.1 . . ?
C12 C11 H11 109.5 . . ?
O5 C11 H11 109.4 . . ?
C11 C12 H12A 109.3 . . ?
C11 C12 H12B 109.5 . . ?
H12A C12 H12B 109.5 . . ?
C11 C12 H12C 109.6 . . ?
H12A C12 H12C 109.5 . . ?
H12B C12 H12C 109.5 . . ?
C11 C13 H13A 109.3 . . ?
C11 C13 H13B 109.4 . . ?
H13A C13 H13B 109.5 . . ?
C11 C13 H13C 109.8 . . ?
H13A C13 H13C 109.5 . . ?
H13B C13 H13C 109.5 . . ?
C16 C14 O7 117.7(13) . . ?
C16 C14 C15 109.0(13) . . ?
O7 C14 C15 91.9(11) . . ?
C16 C14 H14 112.1 . . ?
O7 C14 H14 112.4 . . ?
C15 C14 H14 112.0 . . ?
C14 C15 H15A 109.6 . . ?
C14 C15 H15B 109.6 . . ?
H15A C15 H15B 109.5 . . ?
C14 C15 H15C 109.2 . . ?
H15A C15 H15C 109.5 . . ?
H15B C15 H15C 109.5 . . ?
C14 C16 H16A 109.6 . . ?
C14 C16 H16B 109.4 . . ?
H16A C16 H16B 109.5 . . ?
C14 C16 H16C 109.3 . . ?
H16A C16 H16C 109.5 . . ?
H16B C16 H16C 109.5 . . ?
C19 C17 O8 118.4(13) . . ?
C19 C17 C18 124.9(14) . . ?
O8 C17 C18 116.6(13) . . ?
C19 C17 H17 90.4 . . ?
O8 C17 H17 90.2 . . ?
C18 C17 H17 90.2 . . ?
C17 C18 H18A 109.2 . . ?
C17 C18 H18B 109.8 . . ?
H18A C18 H18B 109.5 . . ?
C17 C18 H18C 109.4 . . ?
H18A C18 H18C 109.5 . . ?
H18B C18 H18C 109.5 . . ?
C17 C19 H19A 109.6 . . ?
C17 C19 H19B 109.2 . . ?
H19A C19 H19B 109.5 . . ?
C17 C19 H19C 109.6 . . ?
H19A C19 H19C 109.5 . . ?
H19B C19 H19C 109.5 . . ?
P4 C20 P3 114.0(11) . . ?
P4 C20 H20 123.0 . . ?
P3 C20 H20 123.0 . . ?
C22 C21 O10 96.9(14) . . ?
C22 C21 C23 108.6(12) . . ?
O10 C21 C23 107.5(15) . . ?
C22 C21 H21 114.3 . . ?
O10 C21 H21 114.0 . . ?
C23 C21 H21 114.0 . . ?
C21 C22 H22A 109.4 . . ?
C21 C22 H22B 109.3 . . ?
H22A C22 H22B 109.5 . . ?
C21 C22 H22C 109.7 . . ?
H22A C22 H22C 109.5 . . ?
H22B C22 H22C 109.5 . . ?
C21 C23 H23A 109.5 . . ?
C21 C23 H23B 109.4 . . ?
H23A C23 H23B 109.5 . . ?
C21 C23 H23C 109.5 . . ?
H23A C23 H23C 109.5 . . ?
H23B C23 H23C 109.5 . . ?
C26 C24 O11 108.7(14) . . ?
C26 C24 C25 130.5(17) . . ?
O11 C24 C25 117.9(16) . . ?
C26 C24 H24 96.1 . . ?
O11 C24 H24 95.3 . . ?
C25 C24 H24 95.5 . . ?
C24 C25 H25A 108.8 . . ?
C24 C25 H25B 109.9 . . ?
H25A C25 H25B 109.5 . . ?
C24 C25 H25C 109.6 . . ?
H25A C25 H25C 109.5 . . ?
H25B C25 H25C 109.5 . . ?
C24 C26 H26A 109.0 . . ?
C24 C26 H26B 108.8 . . ?
H26A C26 H26B 109.5 . . ?
C24 C26 H26C 110.6 . . ?
H26A C26 H26C 109.5 . . ?
H26B C26 H26C 109.5 . . ?

loop_
_geom_bond_atom_site_label_1
_geom_bond_atom_site_label_2
_geom_bond_distance
_geom_bond_site_symmetry_2
_geom_bond_publ_flag
Ce1 O6 2.513(12) . ?
Ce1 O2 2.501(12) . ?
Ce1 O12 2.501(12) . ?
Ce1 O9 2.511(13) . ?
Ce1 O17 2.564(14) . ?
Ce1 O20 2.631(17) . ?
Ce1 O16 2.635(13) . ?
Ce1 O13 2.587(16) . ?
Ce1 O14 2.688(14) . ?
Ce1 O19 2.659(17) . ?
P1 O3 1.495(11) . ?
P1 O2 1.474(12) . ?
P1 O1 1.683(12) . ?
P1 C7 1.76(2) . ?
P2 O6 1.456(12) . ?
P2 O4 1.594(12) . ?
P2 O5 1.618(14) . ?
P2 C7 1.79(2) . ?
P3 O9 1.486(12) . ?
P3 O8 1.455(12) . ?
P3 O7 1.658(11) . ?
P3 C20 1.83(2) . ?
P4 O12 1.491(13) . ?
P4 O11 1.527(15) . ?
P4 O10 1.531(14) . ?
P4 C20 1.74(2) . ?
O1 C1 1.446(18) . ?
O3 C4 1.61(2) . ?
O4 C8 1.41(2) . ?
O5 C11 1.502(19) . ?
O7 C14 1.583(19) . ?
O8 C17 1.448(17) . ?
O10 C21 1.52(2) . ?
O11 C24 1.51(2) . ?
O13 N1 1.24(2) . ?
O14 N1 1.233(19) . ?
O15 N1 1.19(2) . ?
O16 N2 1.210(19) . ?
O17 N2 1.308(19) . ?
O18 N2 1.263(12) . ?
O19 N3 1.27(2) . ?
O20 N3 1.28(2) . ?
O21 N3 1.34(2) . ?
C1 C2 1.628(16) . ?
C1 C3 1.556(16) . ?
C1 H1 0.9800 . ?
C2 H2A 0.9600 . ?
C2 H2B 0.9600 . ?
C2 H2C 0.9600 . ?
C3 H3A 0.9600 . ?
C3 H3B 0.9600 . ?
C3 H3C 0.9600 . ?
C4 C6 1.434(16) . ?
C4 C5 1.508(16) . ?
C4 H4 0.9800 . ?
C5 H5A 0.9600 . ?
C5 H5B 0.9600 . ?
C5 H5C 0.9600 . ?
C6 H6A 0.9600 . ?
C6 H6B 0.9600 . ?
C6 H6C 0.9600 . ?
C7 H7 0.9300 . ?
C8 C9 1.569(15) . ?
C8 C10 1.591(15) . ?
C8 H8 0.9800 . ?
C9 H9A 0.9600 . ?
C9 H9B 0.9600 . ?
C9 H9C 0.9600 . ?
C10 H10A 0.9600 . ?
C10 H10B 0.9600 . ?
C10 H10C 0.9600 . ?
C11 C13 1.509(15) . ?
C11 C12 1.558(16) . ?
C11 H11 0.9800 . ?
C12 H12A 0.9600 . ?
C12 H12B 0.9600 . ?
C12 H12C 0.9600 . ?
C13 H13A 0.9600 . ?
C13 H13B 0.9600 . ?
C13 H13C 0.9600 . ?
C14 C16 1.519(15) . ?
C14 C15 1.586(17) . ?
C14 H14 0.9800 . ?
C15 H15A 0.9600 . ?
C15 H15B 0.9600 . ?
C15 H15C 0.9600 . ?
C16 H16A 0.9600 . ?
C16 H16B 0.9600 . ?
C16 H16C 0.9600 . ?
C17 C19 1.392(15) . ?
C17 C18 1.477(15) . ?
C17 H17 0.9800 . ?
C18 H18A 0.9600 . ?
C18 H18B 0.9600 . ?
C18 H18C 0.9600 . ?
C19 H19A 0.9600 . ?
C19 H19B 0.9600 . ?
C19 H19C 0.9600 . ?
C20 H20 0.9300 . ?
C21 C22 1.502(16) . ?
C21 C23 1.549(16) . ?
C21 H21 0.9800 . ?
C22 H22A 0.9600 . ?
C22 H22B 0.9600 . ?
C22 H22C 0.9600 . ?
C23 H23A 0.9600 . ?
C23 H23B 0.9600 . ?
C23 H23C 0.9600 . ?
C24 C26 1.377(16) . ?
C24 C25 1.388(15) . ?
C24 H24 0.9800 . ?
C25 H25A 0.9600 . ?
C25 H25B 0.9600 . ?
C25 H25C 0.9600 . ?
C26 H26A 0.9600 . ?
C26 H26B 0.9600 . ?
C26 H26C 0.9600 . ?

loop_
_geom_torsion_atom_site_label_1
_geom_torsion_atom_site_label_2
_geom_torsion_atom_site_label_3
_geom_torsion_atom_site_label_4
_geom_torsion
_geom_torsion_site_symmetry_1
_geom_torsion_site_symmetry_2
_geom_torsion_site_symmetry_3
_geom_torsion_site_symmetry_4
_geom_torsion_publ_flag
O3 P1 O1 C1 70.8(11) . . . . ?
O2 P1 O1 C1 -54.4(12) . . . . ?
C7 P1 O1 C1 -171.5(11) . . . . ?
O3 P1 O2 Ce1 154.1(10) . . . . ?
O1 P1 O2 Ce1 -92.7(12) . . . . ?
C7 P1 O2 Ce1 18.3(15) . . . . ?
O6 Ce1 O2 P1 18.0(12) . . . . ?
O12 Ce1 O2 P1 -177.6(9) . . . . ?
O9 Ce1 O2 P1 -142.8(11) . . . . ?
O17 Ce1 O2 P1 69.9(13) . . . . ?
O20 Ce1 O2 P1 146.2(13) . . . . ?
O16 Ce1 O2 P1 1.7(16) . . . . ?
O13 Ce1 O2 P1 -58.1(12) . . . . ?
O14 Ce1 O2 P1 -78.3(13) . . . . ?
O19 Ce1 O2 P1 95.6(13) . . . . ?
O2 P1 O3 C4 -33.0(15) . . . . ?
O1 P1 O3 C4 -150.1(11) . . . . ?
C7 P1 O3 C4 101.6(12) . . . . ?
O6 P2 O4 C8 50.2(15) . . . . ?
O5 P2 O4 C8 -71.9(12) . . . . ?
C7 P2 O4 C8 173.4(12) . . . . ?
O6 P2 O5 C11 38.7(14) . . . . ?
O4 P2 O5 C11 162.0(11) . . . . ?
C7 P2 O5 C11 -85.7(12) . . . . ?
O4 P2 O6 Ce1 131.9(11) . . . . ?
O5 P2 O6 Ce1 -113.2(12) . . . . ?
C7 P2 O6 Ce1 10.8(14) . . . . ?
O2 Ce1 O6 P2 -36.2(11) . . . . ?
O12 Ce1 O6 P2 157.2(7) . . . . ?
O9 Ce1 O6 P2 -1.6(16) . . . . ?
O17 Ce1 O6 P2 -175.0(13) . . . . ?
O20 Ce1 O6 P2 -100.4(12) . . . . ?
O16 Ce1 O6 P2 133.1(12) . . . . ?
O13 Ce1 O6 P2 38.6(11) . . . . ?
O14 Ce1 O6 P2 73.8(12) . . . . ?
O19 Ce1 O6 P2 -107.8(12) . . . . ?
O9 P3 O7 C14 52.3(10) . . . . ?
O8 P3 O7 C14 -83.8(10) . . . . ?
C20 P3 O7 C14 172.6(9) . . . . ?
O9 P3 O8 C17 -14(2) . . . . ?
O7 P3 O8 C17 115.4(16) . . . . ?
C20 P3 O8 C17 -145.8(17) . . . . ?
O8 P3 O9 Ce1 -107.0(11) . . . . ?
O7 P3 O9 Ce1 124.3(10) . . . . ?
C20 P3 O9 Ce1 17.9(16) . . . . ?
O6 Ce1 O9 P3 179.5(9) . . . . ?
O2 Ce1 O9 P3 -146.7(10) . . . . ?
O12 Ce1 O9 P3 13.7(11) . . . . ?
O17 Ce1 O9 P3 -10.7(15) . . . . ?
O20 Ce1 O9 P3 -65.0(12) . . . . ?
O16 Ce1 O9 P3 62.0(13) . . . . ?
O13 Ce1 O9 P3 141.2(12) . . . . ?
O14 Ce1 O9 P3 94.7(12) . . . . ?
O19 Ce1 O9 P3 -87.3(12) . . . . ?
O12 P4 O10 C21 9.8(19) . . . . ?
O11 P4 O10 C21 137.1(15) . . . . ?
C20 P4 O10 C21 -117.9(15) . . . . ?
O12 P4 O11 C24 35.1(17) . . . . ?
O10 P4 O11 C24 -91.2(14) . . . . ?
C20 P4 O11 C24 159.8(14) . . . . ?
O11 P4 O12 Ce1 129.3(12) . . . . ?
O10 P4 O12 Ce1 -108.4(13) . . . . ?
C20 P4 O12 Ce1 13.6(15) . . . . ?
O6 Ce1 O12 P4 158.8(7) . . . . ?
O2 Ce1 O12 P4 2.0(17) . . . . ?
O9 Ce1 O12 P4 -33.6(12) . . . . ?
O17 Ce1 O12 P4 130.7(13) . . . . ?
O20 Ce1 O12 P4 39.0(12) . . . . ?
O16 Ce1 O12 P4 -177.6(13) . . . . ?
O13 Ce1 O12 P4 -101.6(12) . . . . ?
O14 Ce1 O12 P4 -108.3(13) . . . . ?
O19 Ce1 O12 P4 76.7(12) . . . . ?
O6 Ce1 O13 N1 133.5(14) . . . . ?
O2 Ce1 O13 N1 -148.5(14) . . . . ?
O12 Ce1 O13 N1 -3.9(15) . . . . ?
O9 Ce1 O13 N1 -68.2(13) . . . . ?
O17 Ce1 O13 N1 88.7(14) . . . . ?
O20 Ce1 O13 N1 -108.9(15) . . . . ?
O16 Ce1 O13 N1 64.1(13) . . . . ?
O14 Ce1 O13 N1 5.2(13) . . . . ?
O19 Ce1 O13 N1 178.3(12) . . . . ?
O6 Ce1 O14 N1 -54.8(13) . . . . ?
O2 Ce1 O14 N1 21.8(14) . . . . ?
O12 Ce1 O14 N1 167.0(13) . . . . ?
O9 Ce1 O14 N1 90.0(13) . . . . ?
O17 Ce1 O14 N1 -130.9(12) . . . . ?
O20 Ce1 O14 N1 118.1(14) . . . . ?
O16 Ce1 O14 N1 -116.2(13) . . . . ?
O13 Ce1 O14 N1 -5.1(12) . . . . ?
O19 Ce1 O14 N1 -71(4) . . . . ?
O6 Ce1 O16 N2 79.8(12) . . . . ?
O2 Ce1 O16 N2 96.4(12) . . . . ?
O12 Ce1 O16 N2 -84.0(12) . . . . ?
O9 Ce1 O16 N2 -132.6(11) . . . . ?
O17 Ce1 O16 N2 -4.5(12) . . . . ?
O20 Ce1 O16 N2 -34.7(13) . . . . ?
O13 Ce1 O16 N2 151.2(12) . . . . ?
O14 Ce1 O16 N2 -166.6(12) . . . . ?
O19 Ce1 O16 N2 17.6(12) . . . . ?
O6 Ce1 O17 N2 -73.7(11) . . . . ?
O2 Ce1 O17 N2 -125.9(11) . . . . ?
O12 Ce1 O17 N2 87.5(11) . . . . ?
O9 Ce1 O17 N2 112.3(12) . . . . ?
O20 Ce1 O17 N2 161.9(12) . . . . ?
O16 Ce1 O17 N2 4.2(11) . . . . ?
O13 Ce1 O17 N2 -29.2(13) . . . . ?
O14 Ce1 O17 N2 22.1(12) . . . . ?
O19 Ce1 O17 N2 -152.5(12) . . . . ?
O6 Ce1 O19 N3 176.2(14) . . . . ?
O2 Ce1 O19 N3 97.8(14) . . . . ?
O12 Ce1 O19 N3 -46.4(13) . . . . ?
O9 Ce1 O19 N3 32.6(14) . . . . ?
O17 Ce1 O19 N3 -104.9(14) . . . . ?
O20 Ce1 O19 N3 4.6(13) . . . . ?
O16 Ce1 O19 N3 -123.4(13) . . . . ?
O13 Ce1 O19 N3 131.7(13) . . . . ?
O14 Ce1 O19 N3 -167(4) . . . . ?
O6 Ce1 O20 N3 -13.8(15) . . . . ?
O2 Ce1 O20 N3 -75.6(13) . . . . ?
O12 Ce1 O20 N3 124.6(14) . . . . ?
O9 Ce1 O20 N3 -157.1(14) . . . . ?
O17 Ce1 O20 N3 53.4(13) . . . . ?
O16 Ce1 O20 N3 75.7(14) . . . . ?
O13 Ce1 O20 N3 -113.6(14) . . . . ?
O14 Ce1 O20 N3 174.3(12) . . . . ?
O19 Ce1 O20 N3 -4.5(13) . . . . ?
Ce1 O13 N1 O15 -173(3) . . . . ?
Ce1 O13 N1 O14 -9(2) . . . . ?
Ce1 O14 N1 O15 176.9(17) . . . . ?
Ce1 O14 N1 O13 8(2) . . . . ?
Ce1 O17 N2 O18 -166.1(17) . . . . ?
Ce1 O17 N2 O16 -8(2) . . . . ?
Ce1 O16 N2 O18 162(2) . . . . ?
Ce1 O16 N2 O17 8(2) . . . . ?
Ce1 O19 N3 O20 -8(2) . . . . ?
Ce1 O19 N3 O21 -170(3) . . . . ?
Ce1 O20 N3 O19 8(2) . . . . ?
Ce1 O20 N3 O21 174.1(16) . . . . ?
P1 O1 C1 C2 -115.0(11) . . . . ?
P1 O1 C1 C3 142.6(11) . . . . ?
P1 O3 C4 C6 -49(2) . . . . ?
P1 O3 C4 C5 178.5(10) . . . . ?
O3 P1 C7 P2 163.4(7) . . . . ?
O2 P1 C7 P2 -58.5(11) . . . . ?
O1 P1 C7 P2 56.0(9) . . . . ?
O6 P2 C7 P1 45.9(11) . . . . ?
O4 P2 C7 P1 -79.9(9) . . . . ?
O5 P2 C7 P1 171.9(8) . . . . ?
P2 O4 C8 C9 -164.0(11) . . . . ?
P2 O4 C8 C10 100.9(14) . . . . ?
P2 O5 C11 C13 106.8(14) . . . . ?
P2 O5 C11 C12 -131.9(11) . . . . ?
P3 O7 C14 C16 112.7(13) . . . . ?
P3 O7 C14 C15 -134.7(10) . . . . ?
P3 O8 C17 C19 146.7(16) . . . . ?
P3 O8 C17 C18 -34(3) . . . . ?
O12 P4 C20 P3 34.2(13) . . . . ?
O11 P4 C20 P3 -90.0(10) . . . . ?
O10 P4 C20 P3 160.6(9) . . . . ?
O9 P3 C20 P4 -48.0(13) . . . . ?
O8 P3 C20 P4 87.1(10) . . . . ?
O7 P3 C20 P4 -163.7(9) . . . . ?
P4 O10 C21 C22 114.9(15) . . . . ?
P4 O10 C21 C23 -133.0(14) . . . . ?
P4 O11 C24 C26 83.0(19) . . . . ?
P4 O11 C24 C25 -114.4(18) . . . . ?
